data_4507772
loop_
_publ_author_name
'Wen, Lele'
'Yin, Liang'
'Shen, Qilong'
'Lu, Long'

_publ_section_title
;
 Enantioselective Organocatalytic Michael Addition of Nitroalkanes and
 Other Nucleophiles to \b-Trifluoromethylated Acrylamides
;
_journal_issue 4
_journal_name_full 'ACS Catalysis'
_journal_page_first 502
_journal_paper_doi 10.1021/cs300806w
_journal_volume 3
_journal_year 2013
_chemical_absolute_configuration ad
_chemical_formula_sum 'C12 H12 F3 N O3 S'
_chemical_formula_weight 307.29
_chemical_name_systematic
; 
 ? 
;
_space_group_IT_number 1
_symmetry_cell_setting triclinic
_symmetry_space_group_name_Hall 'P 1'
_symmetry_space_group_name_H-M 'P 1'
_atom_sites_solution_hydrogens geom
_atom_sites_solution_primary direct
_atom_sites_solution_secondary difmap
_audit_creation_method SHELXL-97
_cell_angle_alpha 82.575(3)
_cell_angle_beta 79.056(3)
_cell_angle_gamma 68.124(3)
_cell_formula_units_Z 1
_cell_length_a 5.1139(9)
_cell_length_b 6.3453(11)
_cell_length_c 11.289(2)
_cell_measurement_reflns_used 1220
_cell_measurement_temperature 293(2)
_cell_measurement_theta_max 27.75
_cell_measurement_theta_min 3.46
_cell_volume 333.07(10)
_computing_cell_refinement 'Bruker SMART'
_computing_data_collection 'Bruker SMART'
_computing_data_reduction 'Bruker SHELXTL'
_computing_molecular_graphics 'Bruker SHELXTL'
_computing_publication_material 'Bruker SHELXTL'
_computing_structure_refinement 'SHELXL-97 (Sheldrick, 1997)'
_computing_structure_solution 'SHELXS-97 (Sheldrick, 1990)'
_diffrn_ambient_temperature 293(2)
_diffrn_measured_fraction_theta_full 0.980
_diffrn_measured_fraction_theta_max 0.980
_diffrn_measurement_device_type 'CCD area detector'
_diffrn_measurement_method 'phi and omega scans'
_diffrn_radiation_monochromator graphite
_diffrn_radiation_source 'fine-focus sealed tube'
_diffrn_radiation_type MoK\a
_diffrn_radiation_wavelength 0.71073
_diffrn_reflns_av_R_equivalents 0.0155
_diffrn_reflns_av_sigmaI/netI 0.0303
_diffrn_reflns_limit_h_max 6
_diffrn_reflns_limit_h_min -6
_diffrn_reflns_limit_k_max 7
_diffrn_reflns_limit_k_min -7
_diffrn_reflns_limit_l_max 11
_diffrn_reflns_limit_l_min -13
_diffrn_reflns_number 1811
_diffrn_reflns_theta_full 25.99
_diffrn_reflns_theta_max 25.99
_diffrn_reflns_theta_min 1.84
_exptl_absorpt_coefficient_mu 0.285
_exptl_absorpt_correction_T_max 0.9452
_exptl_absorpt_correction_T_min 0.9194
_exptl_absorpt_correction_type multi-scan
_exptl_absorpt_process_details sadabs
_exptl_crystal_colour colorless
_exptl_crystal_density_diffrn 1.532
_exptl_crystal_density_method 'not measured'
_exptl_crystal_description block
_exptl_crystal_F_000 158
_exptl_crystal_size_max 0.30
_exptl_crystal_size_mid 0.25
_exptl_crystal_size_min 0.20
_refine_diff_density_max 0.212
_refine_diff_density_min -0.193
_refine_diff_density_rms 0.040
_refine_ls_abs_structure_details 'Flack H D (1983), Acta Cryst. A39, 876-881'
_refine_ls_abs_structure_Flack 0.05(9)
_refine_ls_extinction_method none
_refine_ls_goodness_of_fit_ref 1.077
_refine_ls_hydrogen_treatment constr
_refine_ls_matrix_type full
_refine_ls_number_parameters 182
_refine_ls_number_reflns 1529
_refine_ls_number_restraints 3
_refine_ls_restrained_S_all 1.076
_refine_ls_R_factor_all 0.0354
_refine_ls_R_factor_gt 0.0351
_refine_ls_shift/su_max 0.000
_refine_ls_shift/su_mean 0.000
_refine_ls_structure_factor_coef Fsqd
_refine_ls_weighting_details 'calc w=1/[\s^2^(Fo^2^)+(0.0692P)^2^+0.0306P] where P=(Fo^2^+2Fc^2^)/3'
_refine_ls_weighting_scheme calc
_refine_ls_wR_factor_gt 0.1000
_refine_ls_wR_factor_ref 0.1005
_reflns_number_gt 1515
_reflns_number_total 1529
_reflns_threshold_expression >2sigma(I)
_cod_data_source_file cs300806w_si_007.cif
_cod_data_source_block cd21184
_cod_depositor_comments
;
The following automatic conversions were performed:

'_symmetry_cell_setting' value 'Triclinic' changed to 'triclinic'
according to /home/saulius/struct/CIF-dictionaries/cif_core.dic
dictionary named 'cif_core.dic' version 2.4.2 from 2011-04-26.

Automatic conversion script
Id: cif_fix_values 1891 2012-01-12 08:04:46Z andrius 
;
_cod_original_sg_symbol_H-M P1
_cod_database_code 4507772

loop_
_symmetry_equiv_pos_as_xyz
'x, y, z'

loop_
_atom_site_label
_atom_site_type_symbol
_atom_site_fract_x
_atom_site_fract_y
_atom_site_fract_z
_atom_site_U_iso_or_equiv
_atom_site_adp_type
_atom_site_occupancy
_atom_site_symmetry_multiplicity
_atom_site_calc_flag
_atom_site_refinement_flags
F1 F 0.4043(6) 0.7857(6) 0.0180(3) 0.0917(9) Uani 1 1 d .
F2 F 0.7567(6) 0.8683(4) -0.0775(2) 0.0831(8) Uani 1 1 d .
F3 F 0.4216(8) 1.1160(5) 0.0280(3) 0.1095(11) Uani 1 1 d .
N1 N 0.5063(5) 0.6051(4) 0.2799(2) 0.0439(6) Uani 1 1 d .
O1 O 0.7880(6) 0.2368(4) 0.2338(3) 0.0662(7) Uani 1 1 d .
O2 O 0.2256(6) 0.3637(5) 0.3774(3) 0.0721(8) Uani 1 1 d .
O3 O 0.0685(5) 0.7660(5) 0.4220(3) 0.0698(8) Uani 1 1 d .
S1 S 0.29055(10) 0.55156(9) 0.40036(6) 0.0501(2) Uani 1 1 d .
C1 C 0.7366(7) 0.4389(5) 0.2183(3) 0.0458(6) Uani 1 1 d .
C2 C 0.9049(7) 0.5570(5) 0.1310(3) 0.0471(7) Uani 1 1 d .
H2A H 0.9354 0.5068 0.0502 0.057 Uiso 1 1 calc R
H2B H 1.0888 0.5253 0.1550 0.057 Uiso 1 1 calc R
C3 C 0.7281(6) 0.8102(5) 0.1342(3) 0.0446(7) Uani 1 1 d .
H3 H 0.8535 0.8947 0.1353 0.054 Uiso 1 1 calc R
C4 C 0.5202(7) 0.8364(5) 0.2529(3) 0.0475(7) Uani 1 1 d .
H4A H 0.5923 0.8785 0.3162 0.057 Uiso 1 1 calc R
H4B H 0.3345 0.9494 0.2429 0.057 Uiso 1 1 calc R
C5 C 0.5760(9) 0.8953(7) 0.0269(4) 0.0633(10) Uani 1 1 d .
C6 C 0.4953(6) 0.4739(5) 0.5181(3) 0.0456(6) Uani 1 1 d .
C7 C 0.5004(9) 0.6416(6) 0.5830(3) 0.0599(8) Uani 1 1 d .
H7 H 0.3924 0.7934 0.5660 0.072 Uiso 1 1 calc R
C8 C 0.6671(10) 0.5822(7) 0.6730(4) 0.0717(11) Uani 1 1 d .
H8 H 0.6741 0.6949 0.7161 0.086 Uiso 1 1 calc R
C9 C 0.8247(9) 0.3558(7) 0.7003(3) 0.0634(9) Uani 1 1 d .
C10 C 0.8135(9) 0.1937(7) 0.6350(4) 0.0645(9) Uani 1 1 d .
H10 H 0.9194 0.0418 0.6529 0.077 Uiso 1 1 calc R
C11 C 0.6498(8) 0.2477(5) 0.5431(3) 0.0542(8) Uani 1 1 d .
H11 H 0.6443 0.1348 0.4997 0.065 Uiso 1 1 calc R
C12 C 1.0135(14) 0.2945(12) 0.7986(5) 0.0987(18) Uani 1 1 d .
H12A H 0.8962 0.3327 0.8755 0.148 Uiso 1 1 calc R
H12B H 1.1404 0.3781 0.7814 0.148 Uiso 1 1 calc R
H12C H 1.1227 0.1343 0.8006 0.148 Uiso 1 1 calc R

loop_
_atom_site_aniso_label
_atom_site_aniso_U_11
_atom_site_aniso_U_22
_atom_site_aniso_U_33
_atom_site_aniso_U_23
_atom_site_aniso_U_13
_atom_site_aniso_U_12
F1 0.0801(17) 0.140(2) 0.0730(16) 0.0123(14) -0.0356(13) -0.0542(17)
F2 0.0976(18) 0.0879(17) 0.0505(12) 0.0076(11) -0.0002(11) -0.0270(15)
F3 0.120(2) 0.0694(16) 0.0866(19) 0.0183(13) -0.0202(17) 0.0201(16)
N1 0.0474(14) 0.0406(12) 0.0460(13) -0.0011(10) -0.0106(11) -0.0172(11)
O1 0.0819(18) 0.0370(11) 0.0815(17) -0.0072(10) -0.0096(13) -0.0238(12)
O2 0.0841(19) 0.0941(19) 0.0660(16) 0.0080(13) -0.0226(14) -0.0628(17)
O3 0.0420(13) 0.0784(18) 0.0703(16) 0.0082(13) -0.0044(11) -0.0066(13)
S1 0.0447(4) 0.0578(4) 0.0519(4) 0.0025(3) -0.0097(3) -0.0238(3)
C1 0.0509(17) 0.0426(15) 0.0484(16) -0.0055(11) -0.0145(12) -0.0176(13)
C2 0.0451(17) 0.0424(14) 0.0507(17) -0.0051(12) -0.0105(13) -0.0100(13)
C3 0.0463(17) 0.0378(13) 0.0511(17) -0.0037(12) -0.0086(13) -0.0158(13)
C4 0.0519(17) 0.0372(13) 0.0524(17) -0.0045(11) -0.0096(13) -0.0137(12)
C5 0.059(2) 0.0606(19) 0.057(2) 0.0082(15) -0.0099(16) -0.0098(17)
C6 0.0475(16) 0.0496(15) 0.0402(14) -0.0018(11) -0.0034(11) -0.0198(13)
C7 0.068(2) 0.0518(17) 0.060(2) -0.0077(14) -0.0101(16) -0.0198(16)
C8 0.090(3) 0.083(3) 0.057(2) -0.0160(18) -0.015(2) -0.042(2)
C9 0.063(2) 0.086(3) 0.0446(17) -0.0026(16) -0.0084(15) -0.032(2)
C10 0.064(2) 0.060(2) 0.058(2) 0.0074(15) -0.0106(16) -0.0126(18)
C11 0.062(2) 0.0457(16) 0.0524(17) -0.0061(13) -0.0070(14) -0.0168(15)
C12 0.098(4) 0.148(5) 0.057(3) 0.014(3) -0.032(2) -0.048(4)

loop_
_atom_type_symbol
_atom_type_description
_atom_type_scat_dispersion_real
_atom_type_scat_dispersion_imag
_atom_type_scat_source
C C 0.0033 0.0016 'International Tables Vol C Tables 4.2.6.8 and 6.1.1.4'
H H 0.0000 0.0000 'International Tables Vol C Tables 4.2.6.8 and 6.1.1.4'
N N 0.0061 0.0033 'International Tables Vol C Tables 4.2.6.8 and 6.1.1.4'
O O 0.0106 0.0060 'International Tables Vol C Tables 4.2.6.8 and 6.1.1.4'
F F 0.0171 0.0103 'International Tables Vol C Tables 4.2.6.8 and 6.1.1.4'
S S 0.1246 0.1234 'International Tables Vol C Tables 4.2.6.8 and 6.1.1.4'

loop_
_geom_angle_atom_site_label_1
_geom_angle_atom_site_label_2
_geom_angle_atom_site_label_3
_geom_angle
C1 N1 C4 112.9(2)
C1 N1 S1 124.36(19)
C4 N1 S1 120.4(2)
O2 S1 O3 120.20(18)
O2 S1 N1 107.82(16)
O3 S1 N1 104.44(14)
O2 S1 C6 109.55(15)
O3 S1 C6 109.02(16)
N1 S1 C6 104.61(13)
O1 C1 N1 125.3(3)
O1 C1 C2 127.0(3)
N1 C1 C2 107.7(2)
C1 C2 C3 106.0(3)
C1 C2 H2A 110.5
C3 C2 H2A 110.5
C1 C2 H2B 110.5
C3 C2 H2B 110.5
H2A C2 H2B 108.7
C5 C3 C2 111.5(3)
C5 C3 C4 111.9(3)
C2 C3 C4 105.6(2)
C5 C3 H3 109.3
C2 C3 H3 109.3
C4 C3 H3 109.3
N1 C4 C3 102.5(2)
N1 C4 H4A 111.3
C3 C4 H4A 111.3
N1 C4 H4B 111.3
C3 C4 H4B 111.3
H4A C4 H4B 109.2
F3 C5 F1 107.9(4)
F3 C5 F2 105.9(3)
F1 C5 F2 105.3(4)
F3 C5 C3 112.3(4)
F1 C5 C3 112.8(3)
F2 C5 C3 112.2(3)
C7 C6 C11 121.3(3)
C7 C6 S1 119.1(2)
C11 C6 S1 119.6(2)
C8 C7 C6 119.3(3)
C8 C7 H7 120.4
C6 C7 H7 120.4
C7 C8 C9 120.7(4)
C7 C8 H8 119.6
C9 C8 H8 119.6
C10 C9 C8 118.6(3)
C10 C9 C12 121.6(4)
C8 C9 C12 119.7(4)
C9 C10 C11 122.2(3)
C9 C10 H10 118.9
C11 C10 H10 118.9
C6 C11 C10 117.9(3)
C6 C11 H11 121.0
C10 C11 H11 121.0
C9 C12 H12A 109.5
C9 C12 H12B 109.5
H12A C12 H12B 109.5
C9 C12 H12C 109.5
H12A C12 H12C 109.5
H12B C12 H12C 109.5

loop_
_geom_bond_atom_site_label_1
_geom_bond_atom_site_label_2
_geom_bond_distance
F1 C5 1.331(5)
F2 C5 1.339(5)
F3 C5 1.327(5)
N1 C1 1.391(4)
N1 C4 1.485(4)
N1 S1 1.665(3)
O1 C1 1.205(4)
O2 S1 1.416(3)
O3 S1 1.425(3)
S1 C6 1.755(3)
C1 C2 1.497(4)
C2 C3 1.523(4)
C2 H2A 0.9700
C2 H2B 0.9700
C3 C5 1.496(5)
C3 C4 1.529(4)
C3 H3 0.9800
C4 H4A 0.9700
C4 H4B 0.9700
C6 C7 1.378(4)
C6 C11 1.378(4)
C7 C8 1.376(5)
C7 H7 0.9300
C8 C9 1.387(6)
C8 H8 0.9300
C9 C10 1.364(6)
C9 C12 1.527(6)
C10 C11 1.385(5)
C10 H10 0.9300
C11 H11 0.9300
C12 H12A 0.9600
C12 H12B 0.9600
C12 H12C 0.9600

loop_
_geom_torsion_atom_site_label_1
_geom_torsion_atom_site_label_2
_geom_torsion_atom_site_label_3
_geom_torsion_atom_site_label_4
_geom_torsion
C1 N1 S1 O2 -43.5(3)
C4 N1 S1 O2 155.2(2)
C1 N1 S1 O3 -172.5(2)
C4 N1 S1 O3 26.3(3)
C1 N1 S1 C6 73.0(2)
C4 N1 S1 C6 -88.2(2)
C4 N1 C1 O1 172.4(3)
S1 N1 C1 O1 9.9(4)
C4 N1 C1 C2 -7.5(3)
S1 N1 C1 C2 -169.97(19)
O1 C1 C2 C3 172.1(3)
N1 C1 C2 C3 -8.0(3)
C1 C2 C3 C5 -102.1(3)
C1 C2 C3 C4 19.6(3)
C1 N1 C4 C3 19.5(3)
S1 N1 C4 C3 -177.29(17)
C5 C3 C4 N1 98.4(3)
C2 C3 C4 N1 -23.0(3)
C2 C3 C5 F3 -179.8(3)
C4 C3 C5 F3 62.2(4)
C2 C3 C5 F1 58.1(4)
C4 C3 C5 F1 -59.9(4)
C2 C3 C5 F2 -60.6(4)
C4 C3 C5 F2 -178.6(3)
O2 S1 C6 C7 -157.9(3)
O3 S1 C6 C7 -24.5(3)
N1 S1 C6 C7 86.8(3)
O2 S1 C6 C11 22.8(3)
O3 S1 C6 C11 156.2(3)
N1 S1 C6 C11 -92.5(3)
C11 C6 C7 C8 1.1(6)
S1 C6 C7 C8 -178.1(3)
C6 C7 C8 C9 -1.2(6)
C7 C8 C9 C10 0.7(7)
C7 C8 C9 C12 178.6(4)
C8 C9 C10 C11 -0.2(6)
C12 C9 C10 C11 -178.0(4)
C7 C6 C11 C10 -0.6(5)
S1 C6 C11 C10 178.6(3)
C9 C10 C11 C6 0.2(6)
